data_1575187
loop_
_publ_author_name
'Liu, Yi-Fan'
'He, Huihui'
'Gao, Lei'
'Liang, Rong-Ran'
'Li, Ji'
'Huang, Jinyi'
'Yin, Ya'
'Meng, Yuxuan'
'Zhong, Yuxiu'
'Luo, Rengan'
'Zhang, Liang-Liang'
'Zhou, Hong-Cai'
'Yuan, Shuai'

_publ_section_title
;
 Chemical and mechanical modifications of flexible metal-organic
 frameworks for enhancing photocatalysis.
;
_journal_issue 33
_journal_name_full 'Chemical science'
_journal_page_first 14995
_journal_page_last 15003
_journal_paper_doi 10.1039/d5sc02797g
_journal_volume 16
_journal_year 2025
_chemical_formula_moiety 'C108 H64 O32 Zr6'
_chemical_formula_sum 'C108 H64 O32 Zr6'
_chemical_formula_weight 2420.91
_space_group_crystal_system hexagonal
_space_group_IT_number 191
_space_group_name_Hall '-P 6 2'
_space_group_name_H-M_alt 'P 6/m m m'
_atom_sites_solution_hydrogens mixed
_audit_creation_date 2024-07-28
_audit_creation_method
;
Olex2 1.5
(compiled 2023.08.24 svn.re1ec1418 for OlexSys, GUI svn.r6817)
;
_audit_update_record
;
2024-07-28 deposited with the CCDC.	2025-07-21 downloaded from the CCDC.
;
_cell_angle_alpha 90
_cell_angle_beta 90
_cell_angle_gamma 120
_cell_formula_units_Z 3
_cell_length_a 50.076(5)
_cell_length_b 50.076(5)
_cell_length_c 15.169(3)
_cell_measurement_reflns_used 3377
_cell_measurement_temperature 293(2)
_cell_measurement_theta_max 13.96
_cell_measurement_theta_min 2.30
_cell_volume 32942(8)
_computing_cell_refinement 'Bruker SMART'
_computing_data_collection 'Bruker SMART'
_computing_data_reduction 'Bruker SAINT'
_computing_molecular_graphics 'Olex2 1.5 (Dolomanov et al., 2009)'
_computing_publication_material 'Olex2 1.5 (Dolomanov et al., 2009)'
_computing_structure_refinement 'SHELXL 2014/7 (Sheldrick, 2015)'
_computing_structure_solution 'Bruker SHELXTL'
_diffrn_ambient_temperature 293(2)
_diffrn_measured_fraction_theta_full 0.997
_diffrn_measured_fraction_theta_max 0.997
_diffrn_measurement_device_type 'CCD area detector'
_diffrn_measurement_method 'phi and omega scans'
_diffrn_radiation_monochromator graphite
_diffrn_radiation_type MoK\a
_diffrn_radiation_wavelength 0.71073
_diffrn_reflns_av_unetI/netI 0.0862
_diffrn_reflns_Laue_measured_fraction_full 0.997
_diffrn_reflns_Laue_measured_fraction_max 0.997
_diffrn_reflns_limit_h_max 0
_diffrn_reflns_limit_h_min -24
_diffrn_reflns_limit_k_max 49
_diffrn_reflns_limit_k_min 0
_diffrn_reflns_limit_l_max 15
_diffrn_reflns_limit_l_min 0
_diffrn_reflns_number 6391
_diffrn_reflns_point_group_measured_fraction_full 0.997
_diffrn_reflns_point_group_measured_fraction_max 0.997
_diffrn_reflns_theta_full 20.756
_diffrn_reflns_theta_max 20.756
_diffrn_reflns_theta_min 1.342
_exptl_absorpt_coefficient_mu 0.156
_exptl_absorpt_correction_T_max 0.9922
_exptl_absorpt_correction_T_min 0.9815
_exptl_absorpt_correction_type none
_exptl_absorpt_process_details sadabs
_exptl_crystal_colour yellow
_exptl_crystal_density_diffrn 0.366
_exptl_crystal_description needle
_exptl_crystal_F_000 3624
_exptl_crystal_size_max 0.12
_exptl_crystal_size_mid 0.06
_exptl_crystal_size_min 0.05
_refine_diff_density_max 0.549
_refine_diff_density_min -1.039
_refine_diff_density_rms 0.056
_refine_ls_extinction_method none
_refine_ls_goodness_of_fit_ref 1.043
_refine_ls_hydrogen_treatment constr
_refine_ls_matrix_type full
_refine_ls_number_parameters 146
_refine_ls_number_reflns 6391
_refine_ls_number_restraints 595
_refine_ls_restrained_S_all 1.130
_refine_ls_R_factor_all 0.1087
_refine_ls_R_factor_gt 0.0799
_refine_ls_shift/su_max 0.002
_refine_ls_shift/su_mean 0.000
_refine_ls_structure_factor_coef Fsqd
_refine_ls_weighting_details 'w=1/[\s^2^(Fo^2^)+(0.1162P)^2^+0.6090P] where P=(Fo^2^+2Fc^2^)/3'
_refine_ls_weighting_scheme calc
_refine_ls_wR_factor_gt 0.1938
_refine_ls_wR_factor_ref 0.2091
_reflns_Friedel_coverage 0.000
_reflns_number_gt 4547
_reflns_number_total 6391
_reflns_threshold_expression 'I > 2\s(I)'
_cod_data_source_file d5sc02797g2.cif
_cod_data_source_block 130
_cod_depositor_comments 'Adding full bibliography for 1575186--1575189.cif.'
_cod_original_cell_volume 32942(9)
_cod_database_code 1575187
_shelx_shelxl_version_number 2014/7
_shelx_space_group_comment
;
The symmetry employed for this shelxl refinement is uniquely defined
by the following loop, which should always be used as a source of
symmetry information in preference to the above space-group names.
They are only intended as comments.
;
_shelx_estimated_absorpt_t_max 0.992
_shelx_estimated_absorpt_t_min 0.982
_olex2_refinement_description
;
1. Twinned data refinement
 Scales: 0.80(6)
 0.20(6)
2. Fixed Uiso
 At 1.2 times of:
  All C(H) groups
 At 1.5 times of:
  All O(H) groups, All O(H,H) groups
3. Restrained distances
 C9'-C10' = C10'-C11' = C11'-C12' = C12'-C13 = C14-C9'
 1.39 with sigma of 0.01
 C2-C3' = C3'-C4' = C4'-C5' = C5'-C6' = C6'-C7' = C7'-C2
 1.39 with sigma of 0.01
4. Restrained planarity
 C2, C3', C4', C5', C6', C7', C12'
 with sigma of 0.02
 C5', C9', C10', C11', C12', C13, C14
 with sigma of 0.02
5. Uiso/Uaniso restraints and constraints
C1 \\sim C2 \\sim C3 \\sim C4 \\sim C5 \\sim C6 \\sim C7 \\sim C8 \\sim C9
\\sim C10 \\sim C11 \\sim C12 \\sim C13 \\sim C14 \\sim O1 \\sim O2 \\sim O3
\\sim O4 \\sim O5 \\sim O6 \\sim Zr1 \\sim Zr2: within 3.8A with sigma of 0.02
and sigma for terminal atoms of 0.04 within 3.8A
Uanis(C2) \\sim Ueq, Uanis(C3) \\sim Ueq, Uanis(C4) \\sim Ueq, Uanis(C5) \\sim
Ueq, Uanis(C6) \\sim Ueq, Uanis(C7) \\sim Ueq, Uanis(C9) \\sim Ueq, Uanis(C10)
\\sim Ueq, Uanis(C11) \\sim Ueq, Uanis(C12) \\sim Ueq, Uanis(C13) \\sim Ueq,
Uanis(C14) \\sim Ueq: with sigma of 0.01 and sigma for terminal atoms of 0.02
Uanis(C3) = Uanis(C3')
Uanis(C4) = Uanis(C4')
Uanis(C5) = Uanis(C5')
Uanis(C6) = Uanis(C6')
Uanis(C7) = Uanis(C7')
Uanis(C9) = Uanis(C9')
Uanis(C10) = Uanis(C10')
Uanis(C11) = Uanis(C11')
Uanis(C12) = Uanis(C12')
6. Others
 Fixed Sof: H6A(0.5) H6B(0.5) C3(0.5) H3(0.5) C4(0.5) H4(0.5) C5(0.5) C6(0.5)
 H6(0.5) C7(0.5) H7(0.5) C9(0.5) C10(0.5) H10(0.5) C11(0.5) H11(0.5) C12(0.5)
 C3'(0.5) H3'(0.5) C4'(0.5) H4'(0.5) C5'(0.5) C6'(0.5) H6'(0.5) C7'(0.5)
 H7'(0.5) C9'(0.5) C10'(0.5) H10'(0.5) C11'(0.5) H11'(0.5) C12'(0.5)
7.a Riding coordinates:
 O5(H5), O6(H6A,H6B)
7.b :
 C2(C3,C4,C5,C6,C7,C8,C9,C10,C11,C12,C13,C14,C3',C4',C5',C6',C7',C9',C10',C11',
 C12')
7.c Aromatic/amide H refined with riding coordinates:
 C3(H3), C4(H4), C6(H6), C7(H7), C10(H10), C11(H11), C3'(H3'), C4'(H4'),
 C6'(H6'), C7'(H7'), C10'(H10'), C11'(H11')
;
_olex2_submission_special_instructions 'No special instructions were received'

loop_
_space_group_symop_operation_xyz
'x, y, z'
'x-y, x, z'
'-y, -x, -z'
'-y, x-y, z'
'-x, -x+y, -z'
'x-y, -y, -z'
'-x, -y, z'
'-x+y, y, -z'
'x, x-y, -z'
'y, -x+y, z'
'-x+y, -x, z'
'y, x, -z'
'-x, -y, -z'
'-x+y, -x, -z'
'y, x, z'
'y, -x+y, -z'
'x, x-y, z'
'-x+y, y, z'
'x, y, -z'
'x-y, -y, z'
'-x, -x+y, z'
'-y, x-y, -z'
'x-y, x, -z'
'-y, -x, z'

loop_
_atom_site_label
_atom_site_type_symbol
_atom_site_fract_x
_atom_site_fract_y
_atom_site_fract_z
_atom_site_U_iso_or_equiv
_atom_site_adp_type
_atom_site_occupancy
_atom_site_site_symmetry_order
_atom_site_calc_flag
_atom_site_refinement_flags_posn
_atom_site_refinement_flags_adp
_atom_site_refinement_flags_occupancy
_atom_site_disorder_assembly
_atom_site_disorder_group
Zr1 Zr 0.52787(2) 0.05575(2) 0.0000 0.0551(4) Uani 1 4 d S TU P . .
Zr2 Zr 0.46491(2) 0.0000 0.11565(4) 0.0503(3) Uani 1 2 d S TU P . .
O1 O 0.51456(12) 0.08182(9) 0.0870(3) 0.0967(14) Uani 1 1 d . U . . .
O2 O 0.47384(11) 0.04582(9) 0.1612(3) 0.0908(13) Uani 1 1 d . U . . .
O3 O 0.47785(14) 0.02798(12) 0.0000 0.0958(19) Uani 1 2 d S TU P . .
O4 O 0.48692(6) -0.02616(12) 0.1161(4) 0.0897(19) Uani 1 2 d S TU P . .
O5 O 0.46759(12) 0.0000 0.2620(3) 0.0891(19) Uani 1 2 d S TU P . .
H5 H 0.4508 -0.0147 0.2822 0.134 Uiso 1 1 d R U . . .
O6 O 0.41995(12) 0.0000 0.1096(4) 0.110(2) Uani 1 2 d S TU P . .
H6A H 0.4066 -0.0148 0.1406 0.165 Uiso 0.5 1 d R U P . .
H6B H 0.4226 0.0170 0.1298 0.165 Uiso 0.5 1 d R U P . .
C1 C 0.4940(2) 0.07340(17) 0.1378(5) 0.0940(19) Uani 1 1 d . U . . .
C2 C 0.48889(11) 0.09693(9) 0.1860(3) 0.111(2) Uani 1 1 d DG U . . .
C3 C 0.50050(12) 0.12632(9) 0.1510(3) 0.130(3) Uani 0.5 1 d G U P A 1
H3 H 0.5131 0.1322 0.1014 0.156 Uiso 0.5 1 calc R U P A 1
C4 C 0.49324(11) 0.14701(8) 0.1901(2) 0.118(3) Uani 0.5 1 d G U P A 1
H4 H 0.5010 0.1667 0.1667 0.142 Uiso 0.5 1 calc R U P A 1
C5 C 0.47441(7) 0.13829(7) 0.26422(18) 0.119(3) Uani 0.5 1 d G U P A 1
C6 C 0.46282(9) 0.10888(7) 0.2992(2) 0.133(2) Uani 0.5 1 d G U P A 1
H6 H 0.4502 0.1030 0.3488 0.159 Uiso 0.5 1 calc R U P A 1
C7 C 0.47006(11) 0.08820(8) 0.2601(3) 0.104(2) Uani 0.5 1 d G U P A 1
H7 H 0.4623 0.0685 0.2835 0.125 Uiso 0.5 1 calc R U P A 1
C8 C 0.48056(13) 0.24028(12) 0.4543(3) 0.112(3) Uani 1 2 d G TU P A .
C9 C 0.47252(10) 0.21105(10) 0.4091(2) 0.095(2) Uani 0.5 1 d G U P A 1
C10 C 0.46641(13) 0.20742(11) 0.3192(2) 0.131(3) Uani 0.5 1 d G U P A 1
H10 H 0.4615 0.2206 0.2896 0.158 Uiso 0.5 1 calc R U P A 1
C11 C 0.46770(12) 0.18403(10) 0.2734(2) 0.136(3) Uani 0.5 1 d G U P A 1
H11 H 0.4636 0.1816 0.2133 0.163 Uiso 0.5 1 calc R U P A 1
C12 C 0.47512(7) 0.16429(7) 0.31762(17) 0.127(2) Uani 0.5 1 d G U P A 1
C13 C 0.48124(9) 0.16792(7) 0.40755(18) 0.141(3) Uani 1 1 d DG U . A .
C14 C 0.47993(11) 0.19130(9) 0.4533(2) 0.128(2) Uani 1 1 d DG U . A .
C3' C 0.51326(12) 0.12720(9) 0.1655(3) 0.130(3) Uani 0.5 1 d DG . P A 2
H3' H 0.5280 0.1296 0.1240 0.156 Uiso 0.5 1 calc R U P A 2
C4' C 0.51567(10) 0.15361(8) 0.2064(3) 0.118(3) Uani 0.5 1 d DG . P A 2
H4' H 0.5311 0.1737 0.1942 0.142 Uiso 0.5 1 calc R U P A 2
C5' C 0.49184(7) 0.14586(6) 0.26782(18) 0.119(3) Uani 0.5 1 d DG . P A 2
C6' C 0.46779(8) 0.11639(6) 0.2902(2) 0.133(2) Uani 0.5 1 d DG . P A 2
H6' H 0.4536 0.1140 0.3334 0.159 Uiso 0.5 1 calc R U P A 2
C7' C 0.46533(10) 0.09038(8) 0.2468(3) 0.104(2) Uani 0.5 1 d DG . P A 2
H7' H 0.4493 0.0705 0.2576 0.125 Uiso 0.5 1 calc R U P A 2
C9' C 0.48617(10) 0.21834(9) 0.4096(2) 0.095(2) Uani 0.5 1 d DG . P A 2
C10' C 0.49439(13) 0.22254(9) 0.3211(2) 0.131(3) Uani 0.5 1 d DG . P A 2
H10' H 0.4987 0.2407 0.2926 0.158 Uiso 0.5 1 calc R U P A 2
C11' C 0.49620(12) 0.19939(8) 0.2754(2) 0.136(3) Uani 0.5 1 d DG . P A 2
H11' H 0.5016 0.2019 0.2161 0.163 Uiso 0.5 1 calc R U P A 2
C12' C 0.48994(7) 0.17252(6) 0.31921(17) 0.127(2) Uani 0.5 1 d DG . P A 2

loop_
_atom_site_aniso_label
_atom_site_aniso_U_11
_atom_site_aniso_U_22
_atom_site_aniso_U_33
_atom_site_aniso_U_23
_atom_site_aniso_U_13
_atom_site_aniso_U_12
Zr1 0.1014(8) 0.0197(6) 0.0169(5) 0.000 0.000 0.0099(3)
Zr2 0.0687(5) 0.0460(5) 0.0286(4) 0.000 0.0088(3) 0.0230(2)
O1 0.186(4) 0.051(2) 0.046(2) -0.005(2) 0.014(3) 0.054(3)
O2 0.161(4) 0.058(3) 0.066(3) -0.004(2) 0.032(3) 0.064(3)
O3 0.147(5) 0.067(3) 0.042(3) 0.000 0.000 0.030(3)
O4 0.114(4) 0.065(4) 0.074(4) -0.029(3) -0.0144(15) 0.0326(18)
O5 0.139(4) 0.082(4) 0.027(3) 0.000 0.031(3) 0.0412(19)
O6 0.115(3) 0.157(6) 0.072(4) 0.000 0.044(3) 0.078(3)
C1 0.178(5) 0.059(4) 0.067(4) -0.009(3) 0.014(4) 0.076(4)
C2 0.202(5) 0.075(4) 0.079(4) -0.008(3) 0.039(4) 0.086(3)
C3 0.195(5) 0.099(4) 0.100(4) -0.011(4) 0.025(4) 0.077(4)
C4 0.182(6) 0.091(4) 0.111(5) -0.010(4) 0.025(5) 0.091(4)
C5 0.192(5) 0.089(4) 0.096(4) -0.020(4) 0.036(4) 0.086(4)
C6 0.218(5) 0.091(4) 0.104(4) -0.009(4) 0.034(4) 0.089(4)
C7 0.181(5) 0.088(4) 0.079(4) -0.018(3) 0.026(4) 0.093(3)
C8 0.228(7) 0.090(4) 0.064(5) 0.006(3) 0.012(5) 0.114(3)
C9 0.182(6) 0.081(4) 0.062(4) 0.017(3) 0.011(4) 0.095(4)
C10 0.188(6) 0.111(5) 0.110(5) -0.006(4) 0.019(5) 0.086(5)
C11 0.197(6) 0.107(5) 0.106(5) -0.006(4) 0.020(5) 0.077(4)
C12 0.209(5) 0.094(4) 0.098(4) 0.005(4) 0.011(4) 0.091(4)
C13 0.216(5) 0.114(4) 0.101(4) -0.019(4) 0.025(4) 0.090(4)
C14 0.224(5) 0.103(4) 0.084(4) -0.013(3) 0.014(4) 0.103(4)
C3' 0.195(5) 0.099(4) 0.100(4) -0.011(4) 0.025(4) 0.077(4)
C4' 0.182(6) 0.091(4) 0.111(5) -0.010(4) 0.025(5) 0.091(4)
C5' 0.192(5) 0.089(4) 0.096(4) -0.020(4) 0.036(4) 0.086(4)
C6' 0.218(5) 0.091(4) 0.104(4) -0.009(4) 0.034(4) 0.089(4)
C7' 0.181(5) 0.088(4) 0.079(4) -0.018(3) 0.026(4) 0.093(3)
C9' 0.182(6) 0.081(4) 0.062(4) 0.017(3) 0.011(4) 0.095(4)
C10' 0.188(6) 0.111(5) 0.110(5) -0.006(4) 0.019(5) 0.086(5)
C11' 0.197(6) 0.107(5) 0.106(5) -0.006(4) 0.020(5) 0.077(4)
C12' 0.209(5) 0.094(4) 0.098(4) 0.005(4) 0.011(4) 0.091(4)

loop_
_atom_type_symbol
_atom_type_description
_atom_type_scat_dispersion_real
_atom_type_scat_dispersion_imag
_atom_type_scat_source
C C 0.0033 0.0016 'International Tables Vol C Tables 4.2.6.8 and 6.1.1.4'
H H 0.0000 0.0000 'International Tables Vol C Tables 4.2.6.8 and 6.1.1.4'
O O 0.0106 0.0060 'International Tables Vol C Tables 4.2.6.8 and 6.1.1.4'
Zr Zr -2.9673 0.5597 'International Tables Vol C Tables 4.2.6.8 and 6.1.1.4'

loop_
_geom_angle_atom_site_label_1
_geom_angle_atom_site_label_2
_geom_angle_atom_site_label_3
_geom_angle
_geom_angle_site_symmetry_1
_geom_angle_site_symmetry_3
_geom_angle_publ_flag
Zr2 Zr1 Zr2 60.83(3) 6 . ?
Zr2 Zr1 Zr2 60.83(3) 13_655 18_655 ?
Zr2 Zr1 Zr2 91.53(3) 6 18_655 ?
Zr2 Zr1 Zr2 60.93(3) 6 13_655 ?
Zr2 Zr1 Zr2 91.53(3) . 13_655 ?
Zr2 Zr1 Zr2 60.93(3) . 18_655 ?
O1 Zr1 Zr2 111.17(13) . 6 ?
O1 Zr1 Zr2 166.99(12) . 13_655 ?
O1 Zr1 Zr2 111.23(11) . 18_655 ?
O1 Zr1 Zr2 75.46(12) 19 6 ?
O1 Zr1 Zr2 111.16(13) 18_655 13_655 ?
O1 Zr1 Zr2 166.98(12) 18_655 6 ?
O1 Zr1 Zr2 75.46(12) 18_655 18_655 ?
O1 Zr1 Zr2 111.23(11) 8_655 6 ?
O1 Zr1 Zr2 111.23(11) 19 13_655 ?
O1 Zr1 Zr2 75.46(12) . . ?
O1 Zr1 Zr2 75.46(12) 8_655 13_655 ?
O1 Zr1 Zr2 111.16(13) 8_655 18_655 ?
O1 Zr1 Zr2 166.98(12) 19 18_655 ?
O1 Zr1 Zr2 111.23(11) 18_655 . ?
O1 Zr1 Zr2 166.98(12) 8_655 . ?
O1 Zr1 Zr2 111.16(13) 19 . ?
O1 Zr1 O1 74.4(2) . 19 ?
O1 Zr1 O1 74.4(2) 18_655 8_655 ?
O1 Zr1 O1 74.4(3) 19 8_655 ?
O1 Zr1 O1 74.4(3) . 18_655 ?
O1 Zr1 O1 117.6(2) 19 18_655 ?
O1 Zr1 O1 117.6(2) . 8_655 ?
O3 Zr1 Zr2 36.05(8) . 6 ?
O3 Zr1 Zr2 92.05(14) 18_655 6 ?
O3 Zr1 Zr2 36.05(8) 18_655 13_655 ?
O3 Zr1 Zr2 92.05(14) . 18_655 ?
O3 Zr1 Zr2 92.05(14) . 13_655 ?
O3 Zr1 Zr2 36.05(8) 18_655 18_655 ?
O3 Zr1 Zr2 36.05(8) . . ?
O3 Zr1 Zr2 92.05(14) 18_655 . ?
O3 Zr1 O1 142.25(12) 18_655 . ?
O3 Zr1 O1 77.50(18) . . ?
O3 Zr1 O1 77.50(18) 18_655 18_655 ?
O3 Zr1 O1 142.25(12) . 8_655 ?
O3 Zr1 O1 142.25(12) . 18_655 ?
O3 Zr1 O1 77.50(18) 18_655 8_655 ?
O3 Zr1 O1 77.50(18) . 19 ?
O3 Zr1 O1 142.25(12) 18_655 19 ?
O3 Zr1 O3 112.7(3) . 18_655 ?
O3 Zr1 O4 70.97(11) 18_655 7_655 ?
O3 Zr1 O4 70.96(11) . 7_655 ?
O3 Zr1 O4 70.96(11) . 13_655 ?
O3 Zr1 O4 70.97(11) 18_655 13_655 ?
O4 Zr1 Zr2 89.90(13) 13_655 . ?
O4 Zr1 Zr2 34.92(7) 7_655 . ?
O4 Zr1 Zr2 34.92(7) 7_655 18_655 ?
O4 Zr1 Zr2 34.92(7) 13_655 13_655 ?
O4 Zr1 Zr2 34.92(7) 13_655 6 ?
O4 Zr1 Zr2 89.91(13) 7_655 13_655 ?
O4 Zr1 Zr2 89.91(13) 13_655 18_655 ?
O4 Zr1 Zr2 89.90(13) 7_655 6 ?
O4 Zr1 O1 79.43(16) 7_655 . ?
O4 Zr1 O1 79.43(16) 13_655 19 ?
O4 Zr1 O1 142.54(13) 7_655 19 ?
O4 Zr1 O1 142.55(13) 13_655 . ?
O4 Zr1 O1 142.56(13) 7_655 8_655 ?
O4 Zr1 O1 142.56(13) 13_655 18_655 ?
O4 Zr1 O1 79.43(16) 13_655 8_655 ?
O4 Zr1 O1 79.43(16) 7_655 18_655 ?
O4 Zr1 O4 107.8(3) 13_655 7_655 ?
Zr1 Zr2 Zr1 88.47(3) . 13_655 ?
Zr1 Zr2 Zr2 59.586(13) . 6 ?
Zr1 Zr2 Zr2 59.533(13) 13_655 18_655 ?
Zr1 Zr2 Zr2 59.585(13) 13_655 6 ?
Zr1 Zr2 Zr2 59.533(13) . 18_655 ?
Zr2 Zr2 Zr2 89.997(1) 6 18_655 ?
O2 Zr2 Zr1 160.57(11) 20 . ?
O2 Zr2 Zr1 72.11(11) . . ?
O2 Zr2 Zr1 160.57(11) . 13_655 ?
O2 Zr2 Zr1 72.11(11) 20 13_655 ?
O2 Zr2 Zr2 108.17(11) . 6 ?
O2 Zr2 Zr2 108.40(13) . 18_655 ?
O2 Zr2 Zr2 108.41(13) 20 18_655 ?
O2 Zr2 Zr2 108.16(11) 20 6 ?
O2 Zr2 O2 127.3(2) . 20 ?
O2 Zr2 O5 73.01(12) 20 . ?
O2 Zr2 O5 73.01(12) . . ?
O2 Zr2 O6 72.38(13) . . ?
O2 Zr2 O6 72.38(13) 20 . ?
O3 Zr2 Zr1 89.60(14) 6 . ?
O3 Zr2 Zr1 36.84(17) 6 13_655 ?
O3 Zr2 Zr1 36.83(17) . . ?
O3 Zr2 Zr1 89.60(14) . 13_655 ?
O3 Zr2 Zr2 91.42(18) . 18_655 ?
O3 Zr2 Zr2 91.42(18) 6 18_655 ?
O3 Zr2 Zr2 34.70(12) . 6 ?
O3 Zr2 Zr2 34.69(12) 6 6 ?
O3 Zr2 O2 139.30(18) . 20 ?
O3 Zr2 O2 74.86(16) 6 20 ?
O3 Zr2 O2 74.86(16) . . ?
O3 Zr2 O2 139.30(18) 6 . ?
O3 Zr2 O3 69.3(2) 6 . ?
O3 Zr2 O5 145.30(12) . . ?
O3 Zr2 O5 145.31(12) 6 . ?
O3 Zr2 O6 86.7(2) 6 . ?
O3 Zr2 O6 86.7(2) . . ?
O4 Zr2 Zr1 36.60(13) 7_655 . ?
O4 Zr2 Zr1 36.60(13) . 13_655 ?
O4 Zr2 Zr1 87.37(14) 7_655 13_655 ?
O4 Zr2 Zr1 87.36(14) . . ?
O4 Zr2 Zr2 90.17(15) . 6 ?
O4 Zr2 Zr2 90.17(15) 7_655 6 ?
O4 Zr2 Zr2 32.85(12) . 18_655 ?
O4 Zr2 Zr2 32.86(12) 7_655 18_655 ?
O4 Zr2 O2 77.18(18) . 20 ?
O4 Zr2 O2 77.18(17) 7_655 . ?
O4 Zr2 O2 138.63(18) 7_655 20 ?
O4 Zr2 O2 138.63(18) . . ?
O4 Zr2 O3 109.4(2) 7_655 6 ?
O4 Zr2 O3 109.4(2) . . ?
O4 Zr2 O3 73.4(2) . 6 ?
O4 Zr2 O3 73.4(2) 7_655 . ?
O4 Zr2 O4 65.7(2) 7_655 . ?
O4 Zr2 O5 86.9(2) 7_655 . ?
O4 Zr2 O5 86.9(2) . . ?
O4 Zr2 O6 147.09(12) . . ?
O4 Zr2 O6 147.08(12) 7_655 . ?
O5 Zr2 Zr1 118.34(9) . 13_655 ?
O5 Zr2 Zr1 118.34(9) . . ?
O5 Zr2 Zr2 86.55(15) . 18_655 ?
O5 Zr2 Zr2 176.54(15) . 6 ?
O5 Zr2 O6 95.8(2) . . ?
O6 Zr2 Zr1 119.08(8) . . ?
O6 Zr2 Zr1 119.08(8) . 13_655 ?
O6 Zr2 Zr2 177.66(13) . 18_655 ?
O6 Zr2 Zr2 87.66(13) . 6 ?
C1 O1 Zr1 130.8(4) . . ?
C1 O2 Zr2 131.9(4) . . ?
Zr2 O3 Zr1 107.1(2) 6 . ?
Zr2 O3 Zr1 107.1(2) . . ?
Zr2 O3 Zr2 110.6(2) 6 . ?
Zr2 O4 Zr1 108.48(16) 18_655 13_655 ?
Zr2 O4 Zr1 108.48(16) . 13_655 ?
Zr2 O4 Zr2 114.3(2) 18_655 . ?
Zr2 O5 H5 109.1 . . ?
Zr2 O6 H6A 109.2 . . ?
Zr2 O6 H6B 109.3 . . ?
H6A O6 H6B 109.5 . . ?
O1 C1 O2 129.7(6) . . ?
O1 C1 C2 119.6(7) . . ?
O2 C1 C2 110.8(6) . . ?
C3 C2 C1 119.8(4) . . ?
C3 C2 C7 120.1 . . ?
C7 C2 C1 119.9(4) . . ?
C3' C2 C1 109.5(4) . . ?
C7' C2 C1 125.9(4) . . ?
C7' C2 C3' 124.4 . . ?
C2 C3 H3 120.0 . . ?
C2 C3 C4 120.0 . . ?
C4 C3 H3 120.0 . . ?
C3 C4 H4 120.0 . . ?
C5 C4 C3 120.0 . . ?
C5 C4 H4 120.0 . . ?
C4 C5 C6 120.0 . . ?
C4 C5 C12 116.1 . . ?
C6 C5 C12 121.5 . . ?
C5 C6 H6 120.0 . . ?
C7 C6 C5 120.0 . . ?
C7 C6 H6 120.0 . . ?
C2 C7 H7 120.0 . . ?
C6 C7 C2 120.0 . . ?
C6 C7 H7 120.0 . . ?
C8 C8 C9 117.6 19_556 . ?
C8 C8 C9 117.64(19) 19_556 17 ?
C8 C8 C9' 118.2 19_556 . ?
C8 C8 C9' 118.2(2) 19_556 17 ?
C9 C8 C9 117.3(2) 17 . ?
C9' C8 C9' 119.7(2) . 17 ?
C10 C9 C8 121.2 . . ?
C10 C9 C14 120.0 . . ?
C14 C9 C8 116.3 . . ?
C9 C10 H10 120.0 . . ?
C9 C10 C11 120.0 . . ?
C11 C10 H10 120.0 . . ?
C10 C11 H11 120.0 . . ?
C12 C11 C10 120.0 . . ?
C12 C11 H11 120.0 . . ?
C11 C12 C5 116.9 . . ?
C11 C12 C13 120.0 . . ?
C13 C12 C5 123.0 . . ?
C12 C13 C14 120.0 . . ?
C14 C13 C12' 118.9 . . ?
C9 C14 C13 120.0 . . ?
C9 C14 C14 118.8 . 19_556 ?
C13 C14 C14 119.9 . 19_556 ?
C13 C14 C9' 119.9 . . ?
C9' C14 C14 118.3 . 19_556 ?
C2 C3' H3' 119.1 . . ?
C4' C3' C2 121.8 . . ?
C4' C3' H3' 119.1 . . ?
C3' C4' H4' 124.2 . . ?
C5' C4' C3' 111.7 . . ?
C5' C4' H4' 124.2 . . ?
C4' C5' C12' 119.5 . . ?
C6' C5' C4' 127.9 . . ?
C6' C5' C12' 112.6 . . ?
C5' C6' H6' 120.3 . . ?
C5' C6' C7' 119.4 . . ?
C7' C6' H6' 120.3 . . ?
C2 C7' C6' 114.7 . . ?
C2 C7' H7' 122.7 . . ?
C6' C7' H7' 122.7 . . ?
C14 C9' C8 119.0 . . ?
C10' C9' C8 119.9 . . ?
C10' C9' C14 120.8 . . ?
C9' C10' H10' 120.2 . . ?
C9' C10' C11' 119.5 . . ?
C11' C10' H10' 120.2 . . ?
C10' C11' H11' 120.3 . . ?
C12' C11' C10' 119.4 . . ?
C12' C11' H11' 120.3 . . ?
C13 C12' C5' 118.6 . . ?
C11' C12' C13 121.4 . . ?
C11' C12' C5' 120.0 . . ?

loop_
_geom_bond_atom_site_label_1
_geom_bond_atom_site_label_2
_geom_bond_distance
_geom_bond_site_symmetry_2
_geom_bond_publ_flag
Zr1 Zr2 3.4654(8) 18_655 ?
Zr1 Zr2 3.4654(8) 13_655 ?
Zr1 Zr2 3.4655(8) . ?
Zr1 Zr2 3.4654(8) 6 ?
Zr1 O1 2.182(4) 19 ?
Zr1 O1 2.182(4) . ?
Zr1 O1 2.182(4) 18_655 ?
Zr1 O1 2.182(4) 8_655 ?
Zr1 O3 2.174(6) 18_655 ?
Zr1 O3 2.174(6) . ?
Zr1 O4 2.178(5) 7_655 ?
Zr1 O4 2.178(5) 13_655 ?
Zr2 Zr1 3.4654(8) 13_655 ?
Zr2 Zr2 3.5141(16) 18_655 ?
Zr2 Zr2 3.5086(15) 6 ?
Zr2 O2 2.217(4) . ?
Zr2 O2 2.217(4) 20 ?
Zr2 O3 2.134(3) 6 ?
Zr2 O3 2.134(3) . ?
Zr2 O4 2.092(3) . ?
Zr2 O4 2.091(3) 7_655 ?
Zr2 O5 2.224(5) . ?
Zr2 O6 2.253(6) . ?
O1 C1 1.182(8) . ?
O2 C1 1.288(8) . ?
O3 Zr2 2.134(3) 6 ?
O4 Zr1 2.178(5) 13_655 ?
O4 Zr2 2.092(3) 18_655 ?
O5 H5 0.8499 . ?
O6 H6A 0.8500 . ?
O6 H6B 0.8500 . ?
C1 C2 1.513(7) . ?
C2 C3 1.3893(10) . ?
C2 C7 1.3899(11) . ?
C2 C3' 1.4261(11) . ?
C2 C7' 1.4009(11) . ?
C3 H3 0.9300 . ?
C3 C4 1.3909(10) . ?
C4 H4 0.9300 . ?
C4 C5 1.3899(11) . ?
C5 C6 1.3902(10) . ?
C5 C12 1.5186(11) . ?
C6 H6 0.9300 . ?
C6 C7 1.3898(10) . ?
C7 H7 0.9300 . ?
C8 C8 1.386(9) 19_556 ?
C8 C9 1.4784(11) . ?
C8 C9 1.478(8) 17 ?
C8 C9' 1.433(8) 17 ?
C8 C9' 1.4333(11) . ?
C9 C10 1.3899(11) . ?
C9 C14 1.3900(10) . ?
C10 H10 0.9300 . ?
C10 C11 1.3904(10) . ?
C11 H11 0.9300 . ?
C11 C12 1.3898(10) . ?
C12 C13 1.3900(11) . ?
C13 C14 1.3905(11) . ?
C13 C12' 1.3922(11) . ?
C14 C14 1.417(7) 19_556 ?
C14 C9' 1.3953(10) . ?
C3' H3' 0.9300 . ?
C3' C4' 1.4103(11) . ?
C4' H4' 0.9300 . ?
C4' C5' 1.4073(11) . ?
C5' C6' 1.4023(11) . ?
C5' C12' 1.5893(12) . ?
C6' H6' 0.9300 . ?
C6' C7' 1.4093(11) . ?
C7' H7' 0.9300 . ?
C9' C10' 1.3890(11) . ?
C10' H10' 0.9300 . ?
C10' C11' 1.3921(10) . ?
C11' H11' 0.9300 . ?
C11' C12' 1.3886(10) . ?

loop_
_geom_torsion_atom_site_label_1
_geom_torsion_atom_site_label_2
_geom_torsion_atom_site_label_3
_geom_torsion_atom_site_label_4
_geom_torsion
_geom_torsion_site_symmetry_1
_geom_torsion_site_symmetry_2
_geom_torsion_site_symmetry_3
_geom_torsion_site_symmetry_4
_geom_torsion_publ_flag
Zr1 O1 C1 O2 4.2(13) . . . . ?
Zr1 O1 C1 C2 -176.0(3) . . . . ?
Zr2 O2 C1 O1 -3.8(13) . . . . ?
Zr2 O2 C1 C2 176.3(3) . . . . ?
O1 C1 C2 C3 21.9(9) . . . . ?
O1 C1 C2 C7 -164.5(6) . . . . ?
O1 C1 C2 C3' -5.5(8) . . . . ?
O1 C1 C2 C7' 179.0(5) . . . . ?
O2 C1 C2 C3 -158.2(4) . . . . ?
O2 C1 C2 C7 15.4(7) . . . . ?
O2 C1 C2 C3' 174.3(5) . . . . ?
O2 C1 C2 C7' -1.2(8) . . . . ?
C1 C2 C3 C4 173.5(4) . . . . ?
C1 C2 C7 C6 -173.5(4) . . . . ?
C1 C2 C3' C4' -175.2(4) . . . . ?
C1 C2 C7' C6' 172.8(4) . . . . ?
C2 C3 C4 C5 0.1 . . . . ?
C2 C3' C4' C5' 0.6 . . . . ?
C3 C2 C7 C6 0.0 . . . . ?
C3 C4 C5 C6 0.0 . . . . ?
C3 C4 C5 C12 162.9 . . . . ?
C4 C5 C6 C7 0.0 . . . . ?
C4 C5 C12 C11 57.3 . . . . ?
C4 C5 C12 C13 -126.0 . . . . ?
C5 C6 C7 C2 0.0 . . . . ?
C5 C12 C13 C14 -176.6 . . . . ?
C6 C5 C12 C11 -140.0 . . . . ?
C6 C5 C12 C13 36.7 . . . . ?
C7 C2 C3 C4 -0.1 . . . . ?
C8 C8 C9 C10 168.0 19_556 . . . ?
C8 C8 C9 C14 -30.0 19_556 . . . ?
C8 C8 C9' C14 24.0 19_556 . . . ?
C8 C8 C9' C10' -163.1 19_556 . . . ?
C8 C9 C10 C11 161.4 . . . . ?
C8 C9 C14 C13 -162.3 . . . . ?
C8 C9 C14 C14 30.3 . . . 19_556 ?
C8 C9' C10' C11' -172.3 . . . . ?
C9 C8 C9 C10 18.7 17 . . . ?
C9 C8 C9 C14 -179.2 17 . . . ?
C9 C10 C11 C12 0.0 . . . . ?
C10 C9 C14 C13 0.0 . . . . ?
C10 C9 C14 C14 -167.4 . . . 19_556 ?
C10 C11 C12 C5 176.9 . . . . ?
C10 C11 C12 C13 0.0 . . . . ?
C11 C12 C13 C14 0.0 . . . . ?
C12 C5 C6 C7 -162.0 . . . . ?
C12 C13 C14 C9 0.0 . . . . ?
C12 C13 C14 C14 167.2 . . . 19_556 ?
C13 C14 C9' C8 171.4 . . . . ?
C13 C14 C9' C10' -1.5 . . . . ?
C14 C9 C10 C11 0.0 . . . . ?
C14 C13 C12' C5' 179.1 . . . . ?
C14 C13 C12' C11' -2.4 . . . . ?
C14 C14 C9' C8 -24.0 19_556 . . . ?
C14 C14 C9' C10' 163.1 19_556 . . . ?
C14 C9' C10' C11' 0.5 . . . . ?
C3' C2 C7' C6' -2.1 . . . . ?
C3' C4' C5' C6' 0.1 . . . . ?
C3' C4' C5' C12' -178.3 . . . . ?
C4' C5' C6' C7' -1.9 . . . . ?
C4' C5' C12' C13 -141.7 . . . . ?
C4' C5' C12' C11' 39.8 . . . . ?
C5' C6' C7' C2 2.7 . . . . ?
C6' C5' C12' C13 39.6 . . . . ?
C6' C5' C12' C11' -138.9 . . . . ?
C7' C2 C3' C4' 0.4 . . . . ?
C9' C8 C9' C14 -178.5 17 . . . ?
C9' C8 C9' C10' -5.6 17 . . . ?
C9' C10' C11' C12' -0.4 . . . . ?
C10' C11' C12' C13 1.4 . . . . ?
C10' C11' C12' C5' 179.9 . . . . ?
C12' C13 C14 C14 -162.0 . . . 19_556 ?
C12' C13 C14 C9' 2.4 . . . . ?
C12' C5' C6' C7' 176.7 . . . . ?

loop_
_twin_individual_id
_twin_individual_mass_fraction_refined
1 0.80(6)
2 0.20(6)
